data_4350435
loop_
_publ_author_name
'Wu, Chuan-De'
'Zhang, Lin'
'Lin, Wenbin'

_publ_section_title
;
 1D and 2D homochiral metal-organic frameworks built from a new chiral
 elongated binaphthalene-derived bipyridine.
;
_journal_issue 18
_journal_name_full 'Inorganic chemistry'
_journal_page_first 7278
_journal_page_last 7285
_journal_paper_doi 10.1021/ic060891x
_journal_volume 45
_journal_year 2006
_chemical_formula_sum 'C164 H159 Cd2 Cl12 N13 O34'
_chemical_formula_weight 3506.24
_space_group_IT_number 1
_space_group_name_Hall 'P 1'
_space_group_name_H-M_alt 'P 1'
_symmetry_cell_setting triclinic
_symmetry_space_group_name_H-M 'P 1'
_atom_sites_solution_hydrogens geom
_atom_sites_solution_primary direct
_atom_sites_solution_secondary difmap
_audit_creation_method SHELXL-97
_cell_angle_alpha 98.545(2)
_cell_angle_beta 92.312(3)
_cell_angle_gamma 100.165(2)
_cell_formula_units_Z 1
_cell_length_a 10.4986(15)
_cell_length_b 20.587(3)
_cell_length_c 21.993(3)
_cell_measurement_temperature 173(2)
_cell_measurement_theta_max 25.09
_cell_measurement_theta_min 1.88
_cell_volume 4616.1(11)
_computing_cell_refinement 'Siemens SMART & SAINT'
_computing_data_collection 'Siemens SMART'
_computing_data_reduction 'Siemens XPREP'
_computing_structure_refinement 'Siemens SHELXTL'
_computing_structure_solution 'Siemens SHELXTL'
_diffrn_ambient_temperature 173(2)
_diffrn_measured_fraction_theta_full 0.986
_diffrn_measured_fraction_theta_max 0.986
_diffrn_radiation_monochromator graphite
_diffrn_radiation_source 'fine-focus sealed tube'
_diffrn_radiation_type MoK\a
_diffrn_radiation_wavelength 0.71073
_diffrn_reflns_av_R_equivalents 0.0670
_diffrn_reflns_av_sigmaI/netI 0.1003
_diffrn_reflns_limit_h_max 12
_diffrn_reflns_limit_h_min -12
_diffrn_reflns_limit_k_max 23
_diffrn_reflns_limit_k_min -24
_diffrn_reflns_limit_l_max 26
_diffrn_reflns_limit_l_min -26
_diffrn_reflns_number 69517
_diffrn_reflns_theta_full 25.09
_diffrn_reflns_theta_max 25.09
_diffrn_reflns_theta_min 1.88
_diffrn_standards_decay_% none
_diffrn_standards_interval_count none
_diffrn_standards_interval_time none
_diffrn_standards_number none
_exptl_absorpt_coefficient_mu 0.473
_exptl_absorpt_correction_T_max 1.0000
_exptl_absorpt_correction_T_min 0.5925
_exptl_absorpt_correction_type empirical
_exptl_absorpt_process_details 'SADABS (Sheldrick, 1996)'
_exptl_crystal_colour Colorless
_exptl_crystal_density_diffrn 1.261
_exptl_crystal_density_method 'not measured'
_exptl_crystal_description Bloc
_exptl_crystal_F_000 1806
_exptl_crystal_size_max 0.80
_exptl_crystal_size_mid 0.60
_exptl_crystal_size_min 0.40
_refine_diff_density_max 1.245
_refine_diff_density_min -0.828
_refine_diff_density_rms 0.109
_refine_ls_abs_structure_details 'Flack H D (1983), Acta Cryst. A39, 876-881'
_refine_ls_abs_structure_Flack 0.05(3)
_refine_ls_extinction_method none
_refine_ls_goodness_of_fit_ref 1.087
_refine_ls_hydrogen_treatment mixed
_refine_ls_matrix_type full
_refine_ls_number_parameters 1901
_refine_ls_number_reflns 30619
_refine_ls_number_restraints 4
_refine_ls_restrained_S_all 1.087
_refine_ls_R_factor_gt 0.0930
_refine_ls_shift/su_max 0.006
_refine_ls_shift/su_mean 0.001
_refine_ls_structure_factor_coef Fsqd
_refine_ls_weighting_details 'calc w=1/[\s^2^(Fo^2^)+(0.1210P)^2^+4.8536P] where P=(Fo^2^+2Fc^2^)/3'
_refine_ls_weighting_scheme calc
_refine_ls_wR_factor_gt 0.2151
_refine_ls_wR_factor_ref 0.2322
_reflns_number_gt 23497
_reflns_number_total 30619
_reflns_threshold_expression >2sigma(I)
_cod_data_source_file ic060891xsi20060522_093831.cif
_cod_data_source_block Compound_4
_cod_original_cell_volume 4616.0(12)
_cod_original_sg_symbol_H-M P1
_cod_database_code 4350435
_refine_ls_r_factor_ref 0.1203

loop_
_symmetry_equiv_pos_as_xyz
'x, y, z'

loop_
_atom_site_label
_atom_site_type_symbol
_atom_site_fract_x
_atom_site_fract_y
_atom_site_fract_z
_atom_site_U_iso_or_equiv
_atom_site_adp_type
_atom_site_occupancy
_atom_site_symmetry_multiplicity
_atom_site_calc_flag
_atom_site_refinement_flags
Cd1 Cd 0.33539(6) 1.02261(3) 0.20404(3) 0.0384(2) Uani 1 1 d .
Cd2 Cd -0.09617(5) -0.24098(3) 0.48674(3) 0.03044(18) Uani 1 1 d .
Cl1 Cl 0.8831(6) 0.6905(3) -0.0652(3) 0.133(2) Uani 1 1 d .
Cl2 Cl 0.1498(9) -0.4838(5) -0.2791(3) 0.282(7) Uani 1 1 d .
Cl3 Cl 1.3242(4) 0.5212(2) 0.3593(2) 0.0928(12) Uani 1 1 d .
Cl4 Cl 0.4163(4) -0.49562(19) 0.16456(19) 0.0793(11) Uani 1 1 d .
Cl5 Cl 0.2051(3) -0.15384(13) 0.54999(13) 0.0452(7) Uani 1 1 d .
Cl6 Cl -0.2040(4) 1.2593(2) 0.5223(2) 0.0852(12) Uani 1 1 d .
Cl7 Cl -0.6374(5) 0.0764(2) 0.75915(19) 0.0922(14) Uani 1 1 d .
Cl8 Cl -0.6330(4) 0.8112(2) 0.7179(2) 0.1054(14) Uani 1 1 d .
Cl9 Cl -0.3836(7) 0.51763(19) 0.7065(3) 0.151(3) Uani 1 1 d .
Cl10 Cl -0.2062(4) 0.0891(2) 0.3367(2) 0.0988(14) Uani 1 1 d .
Cl11 Cl 3.4710(3) -0.27943(19) 1.35048(15) 0.0638(9) Uani 1 1 d .
Cl12 Cl -0.9892(7) -0.9234(4) 2.0052(4) 0.174(3) Uani 1 1 d .
O1 O 0.1682(12) -0.1922(5) 0.6005(5) 0.100(3) Uani 1 1 d .
O2 O 0.0839(9) -0.1518(4) 0.5214(4) 0.062(2) Uani 1 1 d .
O3 O 0.2691(8) -0.0907(4) 0.5766(4) 0.068(2) Uani 1 1 d .
O4 O 0.7631(10) 0.4370(4) 0.0829(5) 0.069(3) Uani 1 1 d .
O5 O 0.5650(11) -0.2228(6) -0.0079(4) 0.091(4) Uani 1 1 d .
O7 O 0.1575(11) 0.9435(5) 0.1567(6) 0.078(3) Uani 1 1 d .
O8 O 0.2797(9) -0.1891(6) 0.5139(5) 0.094(4) Uani 1 1 d .
O9 O -0.0691(12) 1.1363(6) 0.7862(4) 0.092(3) Uani 1 1 d .
O10 O 0.7448(9) 0.5401(4) 0.2477(4) 0.055(2) Uani 1 1 d .
O11 O -0.5492(9) 0.2277(4) 0.4465(4) 0.059(2) Uani 1 1 d .
O12 O -0.0179(9) 0.9712(4) 0.6999(4) 0.065(2) Uani 1 1 d .
O13 O 0.5100(9) 1.1019(4) 0.2543(4) 0.059(2) Uani 1 1 d .
C54 C 0.162(4) -0.1552(15) 0.0002(13) 0.099(15) Uani 1 1 d .
H54A H 0.0679 -0.1734 -0.0062 0.118 Uiso 1 1 calc R
H54B H 0.1818 -0.1394 0.0449 0.118 Uiso 1 1 calc R
O15 O -0.8412(7) 0.2291(3) 0.4662(3) 0.0446(18) Uani 1 1 d .
O16 O -0.2814(8) -0.3219(4) 0.4517(4) 0.056(2) Uani 1 1 d .
N1 N 1.2184(11) 0.1076(5) 0.1955(5) 0.047(3) Uani 1 1 d .
N2 N 0.4414(10) 0.9324(4) 0.2024(5) 0.043(2) Uani 1 1 d .
N3 N -0.5760(12) 1.0363(5) 1.1093(5) 0.053(3) Uani 1 1 d .
N4 N 0.2663(11) 1.0140(6) 0.3000(5) 0.056(3) Uani 1 1 d .
N5 N -0.0243(10) -0.2354(4) 0.3874(4) 0.031(2) Uani 1 1 d .
N7 N -0.2141(9) -0.1579(5) 0.4777(4) 0.040(2) Uani 1 1 d .
N8 N 0.8343(10) -0.2409(4) -0.4144(5) 0.041(2) Uani 1 1 d .
N9 N -1.0004(9) 0.6662(4) 0.4929(4) 0.035(2) Uani 1 1 d .
N16 N -0.0555(12) 0.9409(5) 0.1690(7) 0.081(4) Uani 1 1 d .
C1 C -0.2561(13) 1.1893(7) 0.6142(7) 0.068(4) Uani 1 1 d .
H1A H -0.3183 1.2169 0.6243 0.081 Uiso 1 1 calc R
C2 C 1.0701(12) 0.4508(5) 0.2131(6) 0.055(3) Uani 1 1 d .
C3 C -0.381(2) 1.0431(11) 0.9451(9) 0.105(6) Uani 1 1 d .
H3A H -0.2908 1.0618 0.9511 0.125 Uiso 1 1 calc R
C4 C -0.0973(11) 1.1579(6) 0.5503(5) 0.046(3) Uani 1 1 d .
H4A H -0.0485 1.1641 0.5155 0.055 Uiso 1 1 calc R
C5 C 0.6804(19) 0.5663(8) 0.2984(7) 0.079(5) Uani 1 1 d .
H5A H 0.5899 0.5682 0.2856 0.094 Uiso 1 1 calc R
H5B H 0.7259 0.6118 0.3165 0.094 Uiso 1 1 calc R
C6 C 0.7071(10) 0.6647(5) 0.1467(5) 0.042(3) Uani 1 1 d .
C7 C 0.9460(13) 0.6010(7) 0.0078(8) 0.071(4) Uani 1 1 d .
H7A H 0.9999 0.5872 -0.0234 0.085 Uiso 1 1 calc R
C8 C 1.0091(10) 0.5061(5) 0.2076(6) 0.043(3) Uani 1 1 d .
C9 C 0.0835(11) 1.0671(5) 0.5134(6) 0.044(3) Uani 1 1 d .
H9A H 0.0893 1.1066 0.4953 0.052 Uiso 1 1 calc R
C10 C 0.7970(11) 0.6761(5) 0.0457(6) 0.044(3) Uani 1 1 d .
H10A H 0.7513 0.7111 0.0404 0.053 Uiso 1 1 calc R
C11 C 0.9318(13) 0.5723(6) 0.0574(6) 0.054(3) Uani 1 1 d .
H11A H 0.9800 0.5383 0.0624 0.065 Uiso 1 1 calc R
C12 C 0.2416(12) 0.9599(5) 0.3290(5) 0.053(3) Uani 1 1 d .
H12A H 0.2522 0.9182 0.3067 0.063 Uiso 1 1 calc R
C13 C 0.2040(11) 0.9603(5) 0.3858(6) 0.058(3) Uani 1 1 d .
H13A H 0.1867 0.9191 0.4013 0.069 Uiso 1 1 calc R
C14 C 0.7849(9) 0.6451(5) 0.0982(5) 0.034(2) Uani 1 1 d .
C15 C 0.2494(11) 1.0720(5) 0.3362(5) 0.051(3) Uani 1 1 d .
H15A H 0.2664 1.1121 0.3191 0.062 Uiso 1 1 calc R
C16 C 0.6133(10) 0.7606(5) 0.1964(5) 0.036(3) Uani 1 1 d .
H16A H 0.6303 0.7473 0.2350 0.043 Uiso 1 1 calc R
C17 C 0.1021(17) 0.9482(10) 0.7012(10) 0.110(7) Uani 1 1 d .
H17A H 0.1757 0.9856 0.7011 0.132 Uiso 1 1 calc R
H17B H 0.1047 0.9136 0.6650 0.132 Uiso 1 1 calc R
C18 C -0.0760(12) 1.1094(5) 0.5859(6) 0.044(3) Uani 1 1 d .
C19 C 0.8369(11) 0.5566(5) 0.1582(6) 0.044(3) Uani 1 1 d .
C20 C -0.2374(13) 1.1427(7) 0.6499(6) 0.061(3) Uani 1 1 d .
H20A H -0.2876 1.1378 0.6845 0.074 Uiso 1 1 calc R
C21 C -0.6429(14) 1.0281(7) 1.0570(7) 0.070(4) Uani 1 1 d .
H21A H -0.7349 1.0207 1.0559 0.084 Uiso 1 1 calc R
C22 C -0.4428(13) 1.0469(6) 1.1097(6) 0.064(3) Uani 1 1 d .
H22A H -0.3924 1.0523 1.1476 0.076 Uiso 1 1 calc R
C23 C 0.9105(13) 0.5021(6) 0.1632(6) 0.050(3) Uani 1 1 d .
C24 C 0.0382(11) 1.0227(6) 0.6098(6) 0.049(3) Uani 1 1 d .
H24A H 0.1015 0.9955 0.6009 0.059 Uiso 1 1 calc R
C25 C 0.6840(16) 0.5173(8) 0.3449(6) 0.075(4) Uani 1 1 d .
H25A H 0.6425 0.5330 0.3821 0.113 Uiso 1 1 calc R
H25B H 0.7743 0.5151 0.3560 0.113 Uiso 1 1 calc R
H25C H 0.6375 0.4728 0.3263 0.113 Uiso 1 1 calc R
C26 C 1.2203(13) 0.2120(6) 0.1597(7) 0.066(4) Uani 1 1 d .
H26A H 1.2659 0.2478 0.1418 0.079 Uiso 1 1 calc R
C27 C 0.4355(11) 0.8904(5) 0.1519(5) 0.048(3) Uani 1 1 d .
H27A H 0.3902 0.8994 0.1168 0.058 Uiso 1 1 calc R
C28 C 0.5594(12) 0.8647(5) 0.2522(5) 0.051(3) Uani 1 1 d .
H28A H 0.5999 0.8561 0.2889 0.061 Uiso 1 1 calc R
C29 C -0.3820(16) 1.0497(6) 1.0556(6) 0.072(4) Uani 1 1 d .
H29A H -0.2900 1.0581 1.0561 0.086 Uiso 1 1 calc R
C30 C 1.1012(12) 0.1086(6) 0.2117(6) 0.061(3) Uani 1 1 d .
H30A H 1.0593 0.0729 0.2308 0.073 Uiso 1 1 calc R
C31 C 0.4900(10) 0.8329(5) 0.1450(5) 0.047(3) Uani 1 1 d .
H31A H 0.4828 0.8039 0.1066 0.057 Uiso 1 1 calc R
C32 C 0.0194(10) 1.0660(5) 0.5715(5) 0.037(3) Uani 1 1 d .
C33 C 0.5068(11) 0.9185(5) 0.2531(5) 0.050(3) Uani 1 1 d .
H33A H 0.5144 0.9492 0.2904 0.060 Uiso 1 1 calc R
C34 C 0.7565(12) 0.5739(5) 0.2001(5) 0.043(3) Uani 1 1 d .
C35 C 0.8741(15) 0.6554(7) 0.0034(7) 0.070(4) Uani 1 1 d .
C36 C 0.6439(9) 0.7237(5) 0.1470(5) 0.039(2) Uani 1 1 d .
H36A H 0.6239 0.7359 0.1082 0.047 Uiso 1 1 calc R
C37 C 1.0513(10) 0.5649(5) 0.2491(5) 0.045(3) Uani 1 1 d .
H37A H 1.0116 0.6025 0.2461 0.054 Uiso 1 1 calc R
C38 C 0.5554(11) 0.8201(5) 0.1970(5) 0.038(3) Uani 1 1 d .
C39 C 0.8485(11) 0.5895(5) 0.1037(6) 0.049(3) Uani 1 1 d .
C40 C -0.4530(15) 1.0406(7) 1.0029(6) 0.060(4) Uani 1 1 d .
C41 C -0.0319(11) 1.0159(5) 0.6626(6) 0.043(3) Uani 1 1 d .
C42 C -0.1469(11) 1.1024(6) 0.6367(5) 0.045(3) Uani 1 1 d .
C43 C 0.1080(17) 0.9188(10) 0.7611(11) 0.115(8) Uani 1 1 d .
H43A H 0.1894 0.9022 0.7651 0.172 Uiso 1 1 calc R
H43B H 0.0345 0.8819 0.7602 0.172 Uiso 1 1 calc R
H43C H 0.1040 0.9536 0.7962 0.172 Uiso 1 1 calc R
C44 C 0.1349(12) 1.0166(5) 0.4833(6) 0.048(3) Uani 1 1 d .
H44A H 0.1362 0.9784 0.5028 0.057 Uiso 1 1 calc R
C45 C 0.1890(10) 1.0166(5) 0.4227(5) 0.033(2) Uani 1 1 d .
C46 C 1.0274(13) 0.2704(6) 0.1727(6) 0.061(3) Uani 1 1 d .
H46A H 0.9355 0.2625 0.1670 0.073 Uiso 1 1 calc R
C47 C 0.3382(14) -0.3407(8) -0.1100(6) 0.074(4) Uani 1 1 d .
C49 C 0.4474(12) -0.4364(6) 0.0624(5) 0.054(3) Uani 1 1 d .
H49A H 0.4979 -0.4696 0.0504 0.065 Uiso 1 1 calc R
C50 C -0.1570(9) -0.0998(5) 0.4620(5) 0.041(2) Uani 1 1 d .
H50A H -0.0717 -0.0969 0.4485 0.050 Uiso 1 1 calc R
C51 C 0.5712(13) -0.2555(7) -0.1159(5) 0.064(4) Uani 1 1 d .
H51A H 0.6517 -0.2263 -0.1169 0.076 Uiso 1 1 calc R
C52 C 0.7194(10) -0.3041(5) -0.3446(5) 0.045(3) Uani 1 1 d .
H52A H 0.6765 -0.3464 -0.3368 0.054 Uiso 1 1 calc R
C53 C 0.0839(10) -0.2561(5) 0.2037(5) 0.036(2) Uani 1 1 d .
H53A H 0.0291 -0.2429 0.1742 0.043 Uiso 1 1 calc R
O14 O 0.2341(8) -0.2110(4) -0.0188(3) 0.0585(18) Uani 1 1 d .
C55 C 0.3311(12) -0.2985(6) 0.0028(5) 0.051(3) Uani 1 1 d .
C56 C 1.0935(16) 0.3330(6) 0.1765(6) 0.071(4) Uani 1 1 d .
H56A H 1.1855 0.3409 0.1817 0.086 Uiso 1 1 calc R
C57 C 1.1473(11) 0.5698(5) 0.2934(6) 0.052(3) Uani 1 1 d .
H57A H 1.1758 0.6107 0.3205 0.062 Uiso 1 1 calc R
C58 C 0.3143(12) -0.3894(6) 0.1383(6) 0.050(3) Uani 1 1 d .
H58A H 0.2744 -0.3895 0.1763 0.060 Uiso 1 1 calc R
C59 C 0.1344(9) -0.2426(5) 0.3146(4) 0.043(2) Uani 1 1 d .
H59A H 0.2233 -0.2417 0.3073 0.051 Uiso 1 1 calc R
C60 C 0.5076(12) -0.2560(7) -0.0601(5) 0.058(3) Uani 1 1 d .
C61 C 0.2299(13) -0.2928(7) 0.1204(6) 0.059(4) Uani 1 1 d .
C62 C 0.3887(12) -0.4353(6) 0.1198(6) 0.054(3) Uani 1 1 d .
C63 C -0.3337(9) -0.1592(4) 0.4958(5) 0.039(2) Uani 1 1 d .
H63A H -0.3798 -0.2004 0.5045 0.046 Uiso 1 1 calc R
C64 C 0.2972(10) -0.3428(6) 0.1015(5) 0.043(3) Uani 1 1 d .
C65 C 0.2506(15) -0.2538(7) 0.0222(6) 0.066(4) Uani 1 1 d .
C66 C 0.1859(11) -0.2812(6) 0.1836(5) 0.042(3) Uani 1 1 d .
H66A H 0.2384 -0.2936 0.2146 0.051 Uiso 1 1 calc R
C67 C 0.0516(12) -0.2479(5) 0.2660(5) 0.035(3) Uani 1 1 d .
C68 C 0.2010(14) -0.2474(7) 0.0791(6) 0.056(4) Uani 1 1 d .
H68A H 0.1498 -0.2146 0.0911 0.067 Uiso 1 1 calc R
C69 C -0.4231(19) 1.0240(8) 0.8913(7) 0.094(5) Uani 1 1 d .
H69A H -0.5122 1.0040 0.8846 0.113 Uiso 1 1 calc R
C70 C -0.2510(17) 1.0817(10) 0.8363(7) 0.088(5) Uani 1 1 d .
H70A H -0.2338 1.1144 0.8724 0.105 Uiso 1 1 calc R
C71 C -0.3459(18) 1.0293(9) 0.8338(6) 0.087(5) Uani 1 1 d .
C72 C -0.2039(14) 1.0434(7) 0.7291(5) 0.059(3) Uani 1 1 d .
C73 C -0.028(3) 1.1808(16) 0.8399(12) 0.185(13) Uani 1 1 d .
H73A H -0.0014 1.1567 0.8726 0.222 Uiso 1 1 calc R
H73B H -0.0996 1.2034 0.8544 0.222 Uiso 1 1 calc R
C74 C -0.6504(12) 0.3980(5) 0.5851(5) 0.048(3) Uani 1 1 d .
C75 C -0.5807(17) 1.0299(9) 1.0022(6) 0.084(5) Uani 1 1 d .
H75A H -0.6308 1.0233 0.9641 0.101 Uiso 1 1 calc R
C76 C 0.2222(17) -0.3870(12) -0.1054(7) 0.133(10) Uani 1 1 d .
H76A H 0.1812 -0.3845 -0.0676 0.160 Uiso 1 1 calc R
C77 C 0.6927(10) 0.6299(5) 0.1963(5) 0.042(2) Uani 1 1 d .
H77A H 0.6400 0.6432 0.2282 0.051 Uiso 1 1 calc R
C78 C 0.2096(10) 1.0763(6) 0.3954(5) 0.050(3) Uani 1 1 d .
H78A H 0.1963 1.1176 0.4175 0.060 Uiso 1 1 calc R
C79 C 0.8683(14) 0.4388(6) 0.1228(6) 0.055(3) Uani 1 1 d .
C80 C 0.9263(14) 0.3840(6) 0.1279(8) 0.069(4) Uani 1 1 d .
H80A H 0.8982 0.3427 0.1012 0.082 Uiso 1 1 calc R
C81 C 1.0260(12) 0.3912(6) 0.1727(6) 0.056(3) Uani 1 1 d .
C82 C 0.3330(18) -0.3852(9) -0.2192(6) 0.113(7) Uani 1 1 d .
H82A H 0.3663 -0.3834 -0.2586 0.135 Uiso 1 1 calc R
C83 C 1.2044(11) 0.5143(6) 0.2990(6) 0.058(3) Uani 1 1 d .
C84 C 1.1676(11) 0.4576(6) 0.2625(6) 0.056(3) Uani 1 1 d .
H84A H 1.2057 0.4203 0.2686 0.067 Uiso 1 1 calc R
C86 C 1.0935(13) 0.2132(6) 0.1772(6) 0.057(3) Uani 1 1 d .
C87 C 1.0333(11) 0.1594(5) 0.2023(6) 0.056(3) Uani 1 1 d .
H87A H 0.9461 0.1567 0.2132 0.067 Uiso 1 1 calc R
C88 C -0.3970(9) -0.1042(5) 0.5028(5) 0.038(2) Uani 1 1 d .
H88A H -0.4805 -0.1076 0.5185 0.046 Uiso 1 1 calc R
C89 C -0.2133(11) -0.0443(5) 0.4640(5) 0.050(3) Uani 1 1 d .
H89A H -0.1690 -0.0054 0.4500 0.060 Uiso 1 1 calc R
C90 C 0.7951(11) -0.1873(5) -0.3177(5) 0.051(3) Uani 1 1 d .
H90A H 0.8067 -0.1462 -0.2902 0.061 Uiso 1 1 calc R
C91 C 0.7726(10) -0.2997(5) -0.3982(4) 0.041(2) Uani 1 1 d .
H91A H 0.7674 -0.3396 -0.4268 0.049 Uiso 1 1 calc R
C93 C 0.7253(12) -0.2467(7) -0.2984(5) 0.049(3) Uani 1 1 d .
C94 C -0.0741(10) -0.2409(5) 0.2803(5) 0.047(3) Uani 1 1 d .
H94A H -0.1372 -0.2399 0.2484 0.056 Uiso 1 1 calc R
C95 C -0.1073(10) -0.2352(6) 0.3417(5) 0.049(3) Uani 1 1 d .
H95A H -0.1937 -0.2310 0.3503 0.059 Uiso 1 1 calc R
C96 C 0.624(2) -0.1222(10) -0.0246(12) 0.141(9) Uani 1 1 d .
H96A H 0.6929 -0.0839 -0.0262 0.212 Uiso 1 1 calc R
H96B H 0.5615 -0.1089 0.0047 0.212 Uiso 1 1 calc R
H96C H 0.5789 -0.1372 -0.0657 0.212 Uiso 1 1 calc R
C98 C 0.672(4) -0.1696(16) -0.0075(8) 0.180(15) Uani 1 1 d .
H98A H 0.7156 -0.1557 0.0344 0.216 Uiso 1 1 calc R
H98B H 0.7360 -0.1833 -0.0363 0.216 Uiso 1 1 calc R
C100 C 1.2777(13) 0.1593(6) 0.1683(6) 0.065(3) Uani 1 1 d .
H10B H 1.3624 0.1585 0.1549 0.078 Uiso 1 1 calc R
C101 C 0.608(3) 0.3922(10) 0.0050(13) 0.202(17) Uani 1 1 d .
H10C H 0.5772 0.3557 -0.0291 0.302 Uiso 1 1 calc R
H10I H 0.6314 0.4342 -0.0112 0.302 Uiso 1 1 calc R
H10J H 0.5386 0.3960 0.0333 0.302 Uiso 1 1 calc R
C102 C 0.7223(19) 0.3783(7) 0.0384(8) 0.096(6) Uani 1 1 d .
H10K H 0.6988 0.3384 0.0587 0.116 Uiso 1 1 calc R
H10L H 0.7912 0.3710 0.0102 0.116 Uiso 1 1 calc R
C104 C -0.9640(11) 0.5599(5) 0.4454(5) 0.050(3) Uani 1 1 d .
H10D H -0.9726 0.5276 0.4091 0.059 Uiso 1 1 calc R
C105 C 0.0996(9) -0.2382(5) 0.3758(4) 0.039(2) Uani 1 1 d .
H10E H 0.1625 -0.2372 0.4084 0.047 Uiso 1 1 calc R
C106 C 0.167(2) -0.4358(12) -0.1546(9) 0.162(12) Uani 1 1 d .
H10F H 0.0966 -0.4703 -0.1504 0.195 Uiso 1 1 calc R
C107 C -0.3866(13) 0.0167(5) 0.4958(6) 0.049(3) Uani 1 1 d .
H10G H -0.3443 0.0519 0.4762 0.058 Uiso 1 1 calc R
C108 C -0.4825(9) 0.0293(4) 0.5273(5) 0.035(2) Uani 1 1 d .
H10H H -0.5244 -0.0047 0.5483 0.043 Uiso 1 1 calc R
C109 C -0.5326(10) 0.0921(5) 0.5334(5) 0.040(2) Uani 1 1 d .
C110 C -0.5953(10) 0.1164(5) 0.5873(5) 0.042(3) Uani 1 1 d .
C111 C -0.6436(9) 0.1756(4) 0.5891(5) 0.030(2) Uani 1 1 d .
C112 C -0.6290(10) 0.2131(5) 0.5402(5) 0.032(2) Uani 1 1 d .
C113 C -0.5641(10) 0.1877(4) 0.4892(5) 0.035(2) Uani 1 1 d .
C114 C -0.5219(11) 0.1301(5) 0.4861(5) 0.047(3) Uani 1 1 d .
H11B H -0.4828 0.1143 0.4499 0.057 Uiso 1 1 calc R
C115 C -0.6736(11) 0.2808(5) 0.5446(5) 0.035(2) Uani 1 1 d .
C116 C -0.5970(11) 0.0837(5) 0.6401(5) 0.043(3) Uani 1 1 d .
H11C H -0.5625 0.0439 0.6393 0.052 Uiso 1 1 calc R
C117 C -0.7068(12) 0.1972(5) 0.6433(6) 0.051(3) Uani 1 1 d .
H11D H -0.7506 0.2339 0.6444 0.061 Uiso 1 1 calc R
C118 C -0.6493(15) 0.1106(7) 0.6922(6) 0.063(4) Uani 1 1 d .
C119 C -0.7796(10) 0.2850(5) 0.5065(5) 0.040(3) Uani 1 1 d .
C120 C -0.9220(12) 0.2365(5) 0.4155(5) 0.047(3) Uani 1 1 d .
H12B H -0.9827 0.2664 0.4299 0.056 Uiso 1 1 calc R
H12J H -0.9740 0.1924 0.3974 0.056 Uiso 1 1 calc R
C121 C -0.8214(10) 0.3462(5) 0.5076(5) 0.038(2) Uani 1 1 d .
H12C H -0.8932 0.3490 0.4811 0.045 Uiso 1 1 calc R
C122 C -0.6105(11) 0.3334(5) 0.5828(5) 0.043(3) Uani 1 1 d .
C123 C -0.5784(15) 0.4549(6) 0.6258(6) 0.077(4) Uani 1 1 d .
H12D H -0.6042 0.4971 0.6277 0.093 Uiso 1 1 calc R
C124 C -0.7592(11) 0.4025(5) 0.5470(5) 0.041(3) Uani 1 1 d .
C125 C -0.3351(11) -0.0451(5) 0.4865(5) 0.040(3) Uani 1 1 d .
C126 C -0.4718(15) 0.2099(7) 0.3942(7) 0.059(4) Uani 1 1 d .
H12E H -0.3839 0.2063 0.4097 0.071 Uiso 1 1 calc R
H12I H -0.5133 0.1660 0.3705 0.071 Uiso 1 1 calc R
C127 C -0.9507(10) 0.6531(5) 0.5453(5) 0.044(2) Uani 1 1 d .
H12F H -0.9451 0.6859 0.5810 0.053 Uiso 1 1 calc R
C128 C -0.9066(10) 0.5948(5) 0.5512(5) 0.040(2) Uani 1 1 d .
H12G H -0.8747 0.5879 0.5903 0.048 Uiso 1 1 calc R
C129 C -1.0055(11) 0.6197(5) 0.4442(5) 0.047(3) Uani 1 1 d .
H12H H -1.0398 0.6279 0.4060 0.056 Uiso 1 1 calc R
C130 C -0.8634(11) 0.4845(5) 0.5011(5) 0.043(2) Uani 1 1 d .
H13B H -0.8770 0.4542 0.4634 0.052 Uiso 1 1 calc R
C131 C -0.9089(10) 0.5471(5) 0.5007(5) 0.039(3) Uani 1 1 d .
C132 C 0.3540(12) -0.3463(6) 0.0410(5) 0.051(3) Uani 1 1 d .
C133 C 0.4338(12) -0.3926(7) 0.0255(6) 0.061(4) Uani 1 1 d .
H13C H 0.4781 -0.3927 -0.0113 0.073 Uiso 1 1 calc R
C134 C -0.1877(12) 1.1962(6) 0.5656(6) 0.052(3) Uani 1 1 d .
C135 C -0.1275(12) 1.0521(6) 0.6753(5) 0.048(3) Uani 1 1 d .
C136 C 0.5752(11) -0.2971(7) -0.2276(5) 0.060(3) Uani 1 1 d .
H13D H 0.5511 -0.3350 -0.2589 0.072 Uiso 1 1 calc R
C137 C 0.187(8) -0.105(4) -0.028(4) 0.25(5) Uiso 1 1 d .
H13E H 0.1262 -0.0745 -0.0170 0.376 Uiso 1 1 calc R
H13I H 0.1776 -0.1200 -0.0726 0.376 Uiso 1 1 calc R
H13J H 0.2758 -0.0810 -0.0161 0.376 Uiso 1 1 calc R
C139 C -0.462(2) 0.2593(9) 0.3554(9) 0.125(8) Uani 1 1 d .
H13F H -0.4097 0.2477 0.3211 0.188 Uiso 1 1 calc R
H13G H -0.4219 0.3027 0.3791 0.188 Uiso 1 1 calc R
H13H H -0.5495 0.2618 0.3391 0.188 Uiso 1 1 calc R
C140 C -0.8066(12) 0.4654(5) 0.5464(5) 0.050(3) Uani 1 1 d .
H14A H -0.7938 0.4957 0.5842 0.060 Uiso 1 1 calc R
C141 C -0.5027(13) 0.3316(6) 0.6223(6) 0.058(3) Uani 1 1 d .
H14B H -0.4777 0.2897 0.6239 0.070 Uiso 1 1 calc R
C142 C -0.4347(17) 0.3851(7) 0.6572(7) 0.084(5) Uani 1 1 d .
H14C H -0.3581 0.3820 0.6803 0.101 Uiso 1 1 calc R
C143 C -0.4777(17) 0.4492(6) 0.6602(7) 0.091(5) Uani 1 1 d .
C144 C 0.226(2) -0.4305(12) -0.2136(7) 0.151(10) Uani 1 1 d .
C145 C 0.3972(12) -0.2962(6) -0.0576(5) 0.051(3) Uani 1 1 d .
C146 C 0.3954(13) -0.3415(7) -0.1684(6) 0.071(4) Uani 1 1 d .
C147 C 0.5132(12) -0.2994(6) -0.1707(5) 0.052(3) Uani 1 1 d .
C148 C -0.7039(14) 0.1652(6) 0.6929(6) 0.062(4) Uani 1 1 d .
H14D H -0.7415 0.1818 0.7292 0.074 Uiso 1 1 calc R
C149 C 0.047(2) 0.9588(10) 0.1421(9) 0.108(7) Uani 1 1 d .
H14E H 0.0424 0.9845 0.1099 0.130 Uiso 1 1 calc R
C150 C -0.3847(12) 0.9811(7) 0.7790(6) 0.065(3) Uani 1 1 d .
C151 C -0.1739(14) 1.0890(8) 0.7841(6) 0.074(4) Uani 1 1 d .
C152 C 0.6617(13) -0.2479(6) -0.2405(5) 0.051(3) Uani 1 1 d .
H15B H 0.6852 -0.2096 -0.2096 0.062 Uiso 1 1 calc R
C153 C -0.0630(17) 0.9101(9) 0.2212(9) 0.109(6) Uani 1 1 d .
H15H H 0.0211 0.8984 0.2312 0.163 Uiso 1 1 calc R
H15I H -0.1296 0.8695 0.2133 0.163 Uiso 1 1 calc R
H15J H -0.0856 0.9408 0.2559 0.163 Uiso 1 1 calc R
C154 C -0.1749(15) 0.9585(10) 0.1503(10) 0.120(7) Uani 1 1 d .
H15K H -0.1642 0.9788 0.1129 0.180 Uiso 1 1 calc R
H15L H -0.1999 0.9904 0.1832 0.180 Uiso 1 1 calc R
H15M H -0.2425 0.9183 0.1420 0.180 Uiso 1 1 calc R
C155 C -0.3149(12) 0.9917(6) 0.7265(6) 0.055(3) Uani 1 1 d .
C156 C 0.093(4) 1.235(4) 0.8253(18) 0.45(5) Uani 1 1 d .
H15E H 0.1213 1.2680 0.8623 0.675 Uiso 1 1 calc R
H15F H 0.0660 1.2574 0.7920 0.675 Uiso 1 1 calc R
H15G H 0.1642 1.2123 0.8127 0.675 Uiso 1 1 calc R
C158 C 0.8429(11) -0.1879(5) -0.3715(4) 0.045(3) Uani 1 1 d .
H15C H 0.8878 -0.1466 -0.3807 0.054 Uiso 1 1 calc R
C159 C -0.4879(12) 0.9233(7) 0.7732(6) 0.066(3) Uani 1 1 d .
H15D H -0.5342 0.9145 0.8082 0.079 Uiso 1 1 calc R
C160 C -0.5191(12) 0.8827(6) 0.7207(6) 0.063(3) Uani 1 1 d .
C161 C -0.4582(14) 0.8957(7) 0.6695(7) 0.078(4) Uani 1 1 d .
H16B H -0.4863 0.8670 0.6316 0.093 Uiso 1 1 calc R
C162 C -0.3567(13) 0.9489(8) 0.6701(6) 0.068(4) Uani 1 1 d .
H16C H -0.3159 0.9566 0.6334 0.081 Uiso 1 1 calc R
C163 C -0.8432(14) 0.2652(6) 0.3670(5) 0.071(4) Uani 1 1 d .
H16D H -0.9012 0.2695 0.3324 0.107 Uiso 1 1 calc R
H16E H -0.7838 0.2354 0.3524 0.107 Uiso 1 1 calc R
H16F H -0.7932 0.3092 0.3846 0.107 Uiso 1 1 calc R
O17 O 3.3986(17) -0.2978(9) 1.3997(8) 0.162(6) Uiso 1 1 d .
O18 O -0.3418(9) 0.0690(5) 0.3436(4) 0.074(2) Uiso 1 1 d .
O19 O -0.1355(17) 0.0906(8) 0.3943(8) 0.149(6) Uiso 1 1 d .
O20 O -0.153(2) 0.0455(11) 0.3022(11) 0.197(8) Uiso 1 1 d .
O21 O -0.1931(14) 0.1571(7) 0.3200(7) 0.132(4) Uiso 1 1 d .
O22 O 3.4359(16) -0.2134(9) 1.3634(8) 0.160(6) Uiso 1 1 d D
O23 O 3.4103(10) -0.3087(5) 1.2902(5) 0.083(3) Uiso 1 1 d .
O24 O 3.605(2) -0.2547(13) 1.3496(12) 0.234(10) Uiso 1 1 d D
N6 N 1.3949(10) -1.3800(5) 1.6294(5) 0.070(3) Uiso 1 1 d .
O102 O -1.3463(15) -0.8006(7) 1.1961(7) 0.137(5) Uiso 1 1 d .
C171 C 1.4031(13) -1.3520(7) 1.5875(6) 0.068(3) Uiso 1 1 d .
C172 C 1.411(2) -1.3257(10) 1.5256(10) 0.125(6) Uiso 1 1 d .
O31 O -1.053(2) -0.8818(11) 1.9805(10) 0.193(7) Uiso 1 1 d .
O32 O -0.844(5) -0.910(2) 1.977(3) 0.43(2) Uiso 1 1 d .
O33 O -1.034(5) -1.006(3) 1.996(2) 0.40(2) Uiso 1 1 d .
O34 O -0.900(3) -0.9116(17) 2.0583(18) 0.303(14) Uiso 1 1 d .
C165 C -1.536(3) -0.6398(15) 1.2320(14) 0.080(8) Uiso 0.50 1 d P
O103 O -0.155(3) -0.7933(14) 2.0115(13) 0.124(8) Uiso 0.50 1 d P
N13 N -1.097(3) -0.6296(16) 1.3773(17) 0.118(10) Uiso 0.50 1 d P
N11 N 0.044(4) -0.681(2) 1.673(2) 0.162(15) Uiso 0.50 1 d P
O106 O 0.172(6) -0.569(3) 2.010(3) 0.24(2) Uiso 0.50 1 d P
C170 C -0.056(5) -0.658(2) 1.697(2) 0.142(15) Uiso 0.50 1 d P
C169 C -0.167(5) -0.666(2) 1.724(2) 0.138(14) Uiso 0.50 1 d P
C166 C -1.197(3) -0.6360(13) 1.2820(13) 0.068(7) Uiso 0.50 1 d P
C167 C -1.129(3) -0.6450(13) 1.3349(14) 0.065(7) Uiso 0.50 1 d P
N12 N -1.311(3) -0.6507(14) 1.2667(13) 0.095(8) Uiso 0.50 1 d P
O104 O -0.484(3) -0.7801(13) 2.0788(12) 0.236(10) Uiso 1 1 d .
C168 C -1.399(4) -0.634(2) 1.209(2) 0.122(13) Uiso 0.50 1 d P
O101 O -0.325(6) -0.792(3) 1.967(3) 0.26(2) Uiso 0.50 1 d P
O105 O -0.624(5) -0.797(3) 2.003(2) 0.224(19) Uiso 0.50 1 d P
O35 O 0.6448(13) -0.4336(6) 2.5001(6) 0.108(4) Uiso 1 1 d .
C173 C 0.499(4) -0.5861(19) 2.4524(19) 0.253(17) Uiso 1 1 d .
H17C H 0.4945 -0.6339 2.4528 0.379 Uiso 1 1 calc R
H17D H 0.5000 -0.5774 2.4098 0.379 Uiso 1 1 calc R
H17E H 0.4229 -0.5720 2.4711 0.379 Uiso 1 1 calc R
N14 N 0.642(2) -0.5404(11) 2.4950(10) 0.152(7) Uiso 1 1 d .
C175 C 0.722(4) -0.4658(17) 2.5171(16) 0.202(13) Uiso 1 1 d .
H17F H 0.8063 -0.4511 2.5376 0.242 Uiso 1 1 calc R
C174 C 0.731(4) -0.575(2) 2.504(2) 0.248(19) Uiso 1 1 d .
H17G H 0.8046 -0.5471 2.5295 0.371 Uiso 1 1 calc R
H17H H 0.7610 -0.5929 2.4640 0.371 Uiso 1 1 calc R
H17I H 0.6952 -0.6128 2.5247 0.371 Uiso 1 1 calc R
O107 O 0.103(4) -0.629(2) 1.981(2) 0.194(15) Uiso 0.50 1 d P
N15 N -0.361(4) -0.465(2) 1.887(2) 0.175(16) Uiso 0.50 1 d P
C176 C -0.491(6) -0.541(3) 1.858(3) 0.164(19) Uiso 0.50 1 d P
C177 C -0.588(14) -0.577(7) 1.833(6) 0.38(6) Uiso 0.50 1 d P
O108 O 0.005(4) -1.322(2) 0.759(2) 0.203(15) Uiso 0.50 1 d P
O110 O -0.224(6) -0.748(3) 1.915(3) 0.26(2) Uiso 0.50 1 d P
O109 O -0.643(5) -0.833(2) 1.927(2) 0.225(18) Uiso 0.50 1 d P

loop_
_atom_site_aniso_label
_atom_site_aniso_U_11
_atom_site_aniso_U_22
_atom_site_aniso_U_33
_atom_site_aniso_U_23
_atom_site_aniso_U_13
_atom_site_aniso_U_12
Cd1 0.0543(5) 0.0315(4) 0.0384(5) 0.0118(3) 0.0179(4) 0.0241(4)
Cd2 0.0403(4) 0.0282(4) 0.0307(4) 0.0113(3) 0.0165(3) 0.0189(3)
Cl1 0.182(5) 0.148(4) 0.131(4) 0.095(4) 0.102(4) 0.111(4)
Cl2 0.272(9) 0.371(12) 0.071(3) -0.059(5) 0.054(4) -0.229(9)
Cl3 0.078(2) 0.115(3) 0.095(3) 0.030(2) -0.008(2) 0.036(2)
Cl4 0.097(3) 0.075(2) 0.081(3) 0.031(2) 0.031(2) 0.033(2)
Cl5 0.0365(15) 0.0457(15) 0.0547(16) 0.0006(12) 0.0054(12) 0.0162(12)
Cl6 0.094(3) 0.083(2) 0.100(3) 0.037(2) 0.029(2) 0.051(2)
Cl7 0.160(4) 0.079(2) 0.060(2) 0.0369(19) 0.030(2) 0.055(3)
Cl8 0.082(3) 0.121(3) 0.121(4) 0.050(3) 0.009(2) 0.011(2)
Cl9 0.225(6) 0.049(2) 0.161(5) -0.018(2) -0.124(5) 0.032(3)
Cl10 0.078(3) 0.108(3) 0.105(3) 0.001(3) 0.011(2) 0.015(2)
Cl11 0.0511(18) 0.094(2) 0.0505(17) 0.0071(16) 0.0081(14) 0.0265(16)
Cl12 0.142(5) 0.183(6) 0.199(7) 0.078(6) -0.061(5) 0.012(5)
O1 0.129(9) 0.087(7) 0.091(8) 0.054(6) -0.001(7) 0.005(6)
O2 0.065(6) 0.047(5) 0.071(6) 0.009(4) 0.007(5) 0.001(4)
O3 0.059(5) 0.070(5) 0.076(6) 0.022(5) -0.003(4) 0.010(4)
O4 0.091(7) 0.037(4) 0.084(7) 0.003(4) 0.006(6) 0.029(4)
O5 0.094(8) 0.107(8) 0.048(6) -0.002(6) 0.022(5) -0.038(7)
O7 0.059(6) 0.059(6) 0.114(9) 0.005(6) 0.003(6) 0.017(5)
O8 0.061(6) 0.112(8) 0.107(8) -0.019(7) 0.028(6) 0.038(6)
O9 0.113(9) 0.105(8) 0.041(5) -0.012(5) 0.018(5) -0.011(7)
O10 0.082(6) 0.052(5) 0.051(5) 0.033(4) 0.028(4) 0.041(4)
O11 0.076(6) 0.054(5) 0.063(6) 0.026(4) 0.035(4) 0.031(4)
O12 0.080(6) 0.070(5) 0.065(6) 0.033(5) 0.034(5) 0.043(5)
O13 0.068(6) 0.044(4) 0.061(6) 0.002(4) 0.021(4) 0.003(4)
C54 0.18(4) 0.09(2) 0.081(19) 0.044(18) 0.06(2) 0.12(3)
O15 0.058(5) 0.024(3) 0.054(5) 0.008(3) 0.012(4) 0.013(3)
O16 0.060(5) 0.051(5) 0.059(5) 0.016(4) 0.001(4) 0.013(4)
N1 0.059(7) 0.032(5) 0.056(6) 0.020(5) 0.011(5) 0.013(5)
N2 0.062(6) 0.026(4) 0.045(6) 0.000(4) 0.014(5) 0.022(4)
N3 0.079(8) 0.036(5) 0.058(7) 0.019(5) 0.027(6) 0.032(5)
N4 0.056(7) 0.066(7) 0.053(7) -0.002(6) 0.026(6) 0.034(6)
N5 0.060(6) 0.019(4) 0.015(5) 0.004(3) 0.004(4) 0.015(4)
N7 0.039(5) 0.053(6) 0.031(5) 0.005(4) 0.013(4) 0.017(4)
N8 0.051(6) 0.034(5) 0.044(6) 0.014(4) 0.011(5) 0.013(4)
N9 0.036(5) 0.040(5) 0.037(5) 0.012(4) 0.010(4) 0.022(4)
N16 0.060(8) 0.056(7) 0.119(11) 0.032(7) -0.026(7) -0.021(6)
C1 0.053(8) 0.079(9) 0.078(10) 0.016(8) 0.012(7) 0.024(7)
C2 0.055(7) 0.035(6) 0.083(9) 0.018(6) 0.027(7) 0.021(5)
C3 0.115(15) 0.132(17) 0.070(12) 0.016(11) 0.035(11) 0.026(13)
C4 0.038(6) 0.055(7) 0.035(6) -0.009(5) 0.006(5) -0.001(5)
C5 0.128(14) 0.065(9) 0.051(8) 0.010(7) 0.013(8) 0.037(9)
C6 0.047(6) 0.036(5) 0.040(6) -0.010(5) -0.002(5) 0.018(5)
C7 0.064(8) 0.052(8) 0.116(13) 0.045(8) 0.034(8) 0.030(6)
C8 0.042(6) 0.033(6) 0.067(8) 0.030(6) 0.023(6) 0.023(5)
C9 0.039(6) 0.037(6) 0.051(7) -0.008(5) -0.003(5) 0.011(5)
C10 0.047(6) 0.024(5) 0.068(8) 0.015(5) 0.018(6) 0.016(5)
C11 0.059(8) 0.057(7) 0.060(8) 0.028(6) 0.028(6) 0.026(6)
C12 0.088(8) 0.042(6) 0.044(6) 0.022(5) 0.042(6) 0.035(6)
C13 0.070(8) 0.033(5) 0.075(8) 0.006(5) 0.031(6) 0.019(5)
C14 0.027(5) 0.033(5) 0.040(6) 0.002(4) 0.001(4) 0.007(4)
C15 0.068(7) 0.033(5) 0.060(7) 0.011(5) 0.026(6) 0.020(5)
C16 0.036(6) 0.044(6) 0.038(6) 0.015(5) 0.016(5) 0.023(5)
C17 0.081(12) 0.110(13) 0.161(19) 0.039(13) 0.019(12) 0.059(11)
C18 0.055(7) 0.029(5) 0.045(7) 0.000(5) -0.004(6) 0.008(5)
C19 0.051(7) 0.022(5) 0.066(8) 0.013(5) 0.022(6) 0.018(5)
C20 0.071(9) 0.077(9) 0.043(7) 0.005(6) 0.013(6) 0.032(7)
C21 0.071(9) 0.084(9) 0.068(9) 0.021(7) 0.036(7) 0.038(7)
C22 0.069(9) 0.052(7) 0.080(9) 0.016(6) 0.031(7) 0.028(6)
C23 0.063(8) 0.044(6) 0.045(7) 0.002(5) 0.022(6) 0.017(6)
C24 0.039(7) 0.057(8) 0.053(8) 0.007(7) 0.005(6) 0.011(6)
C25 0.107(12) 0.090(10) 0.047(8) 0.032(7) 0.015(8) 0.043(9)
C26 0.066(8) 0.038(6) 0.105(11) 0.026(7) 0.027(8) 0.021(6)
C27 0.060(7) 0.046(6) 0.045(6) 0.009(5) -0.004(5) 0.024(5)
C28 0.079(8) 0.047(6) 0.032(6) 0.007(5) 0.005(5) 0.024(6)
C29 0.102(10) 0.068(8) 0.053(8) 0.014(7) 0.033(8) 0.026(7)
C30 0.070(8) 0.056(7) 0.071(8) 0.026(6) 0.028(7) 0.031(6)
C31 0.051(6) 0.044(6) 0.050(7) 0.010(5) -0.003(5) 0.019(5)
C32 0.042(6) 0.040(6) 0.027(6) -0.017(5) 0.009(5) 0.023(5)
C33 0.073(8) 0.042(6) 0.039(6) 0.002(5) 0.019(5) 0.024(6)
C34 0.070(8) 0.024(5) 0.038(6) 0.011(4) 0.010(5) 0.016(5)
C35 0.073(9) 0.070(9) 0.075(10) 0.030(7) 0.034(8) 0.018(7)
C36 0.031(5) 0.039(5) 0.049(6) 0.004(5) -0.010(5) 0.017(4)
C37 0.043(6) 0.047(6) 0.055(7) 0.012(5) 0.019(5) 0.027(5)
C38 0.043(6) 0.030(5) 0.044(7) 0.010(5) 0.011(5) 0.008(5)
C39 0.037(6) 0.034(6) 0.073(8) 0.004(6) 0.012(6) 0.005(5)
C40 0.075(10) 0.071(9) 0.042(8) 0.017(6) 0.034(7) 0.019(7)
C41 0.040(6) 0.044(6) 0.045(7) 0.007(5) 0.015(5) 0.008(5)
C42 0.056(7) 0.056(7) 0.027(6) -0.004(5) 0.005(5) 0.028(6)
C43 0.109(13) 0.124(16) 0.16(2) 0.113(17) 0.023(13) 0.061(12)
C44 0.059(8) 0.028(5) 0.055(7) 0.012(5) -0.001(6) 0.002(5)
C45 0.030(5) 0.029(5) 0.040(6) 0.005(4) 0.016(5) 0.005(4)
C46 0.069(9) 0.059(7) 0.065(8) 0.022(6) 0.018(7) 0.028(7)
C47 0.067(9) 0.120(12) 0.028(7) 0.008(7) 0.019(6) -0.004(8)
C49 0.067(8) 0.058(7) 0.046(7) 0.011(6) 0.028(6) 0.029(6)
C50 0.036(5) 0.041(5) 0.057(7) 0.026(5) 0.016(5) 0.015(4)
C51 0.062(8) 0.097(10) 0.023(6) 0.012(6) -0.001(5) -0.011(7)
C52 0.051(6) 0.040(5) 0.044(6) 0.008(5) 0.024(5) -0.001(5)
C53 0.040(6) 0.043(6) 0.030(5) 0.008(4) 0.021(5) 0.014(5)
O14 0.085(5) 0.060(4) 0.031(3) 0.016(3) 0.001(3) 0.009(4)
C55 0.061(8) 0.058(7) 0.035(7) -0.001(6) 0.013(6) 0.017(6)
C56 0.111(11) 0.048(7) 0.068(9) 0.026(7) 0.019(8) 0.034(7)
C57 0.050(7) 0.030(6) 0.073(9) -0.001(5) 0.013(6) 0.008(5)
C58 0.059(8) 0.050(7) 0.045(7) 0.016(6) 0.019(6) 0.010(6)
C59 0.036(6) 0.060(6) 0.036(6) 0.000(5) 0.016(5) 0.024(5)
C60 0.056(8) 0.079(8) 0.027(6) -0.005(6) 0.002(5) -0.008(7)
C61 0.055(8) 0.073(9) 0.045(8) 0.007(7) 0.008(6) 0.000(7)
C62 0.045(7) 0.059(7) 0.050(7) 0.008(6) 0.011(6) -0.012(6)
C63 0.045(6) 0.020(4) 0.055(6) 0.010(4) 0.017(5) 0.013(4)
C64 0.032(6) 0.063(7) 0.032(6) -0.002(5) 0.016(5) 0.009(5)
C65 0.084(10) 0.070(9) 0.034(7) 0.010(6) -0.008(7) -0.013(8)
C66 0.047(7) 0.062(7) 0.019(5) 0.012(5) 0.004(5) 0.007(5)
C67 0.054(7) 0.023(5) 0.029(6) -0.004(4) 0.003(5) 0.018(5)
C68 0.065(9) 0.070(9) 0.038(8) 0.012(7) 0.022(7) 0.019(7)
C69 0.139(15) 0.100(11) 0.048(9) 0.022(8) 0.058(10) 0.014(10)
C70 0.108(13) 0.123(13) 0.037(8) 0.009(8) 0.037(8) 0.030(11)
C71 0.118(13) 0.122(13) 0.034(8) 0.018(8) 0.044(8) 0.045(11)
C72 0.078(9) 0.069(8) 0.034(7) -0.012(6) 0.005(6) 0.037(7)
C73 0.16(2) 0.25(3) 0.105(19) -0.05(2) 0.039(18) -0.02(2)
C74 0.060(7) 0.036(6) 0.052(7) 0.001(5) -0.002(6) 0.025(5)
C75 0.098(12) 0.133(14) 0.026(6) 0.033(8) 0.001(7) 0.016(10)
C76 0.088(12) 0.22(2) 0.048(9) -0.025(12) 0.013(8) -0.061(14)
C77 0.047(6) 0.042(6) 0.046(6) 0.009(5) 0.011(5) 0.025(5)
C78 0.052(7) 0.056(6) 0.045(6) 0.005(5) 0.007(5) 0.021(5)
C79 0.077(9) 0.031(6) 0.066(9) 0.014(5) 0.002(7) 0.030(6)
C80 0.066(9) 0.033(6) 0.115(13) 0.014(7) 0.026(9) 0.026(6)
C81 0.053(8) 0.046(7) 0.074(9) 0.005(6) 0.017(7) 0.025(6)
C82 0.129(14) 0.144(15) 0.030(7) -0.021(8) 0.029(8) -0.045(12)
C83 0.046(7) 0.051(7) 0.084(9) 0.027(6) 0.004(6) 0.013(5)
C84 0.050(7) 0.049(7) 0.085(9) 0.042(7) 0.021(6) 0.029(6)
C86 0.079(9) 0.048(7) 0.060(8) 0.024(6) 0.033(7) 0.033(6)
C87 0.055(7) 0.040(6) 0.079(8) 0.008(6) 0.011(6) 0.025(5)
C88 0.026(5) 0.039(5) 0.050(6) 0.007(4) 0.013(4) 0.004(4)
C89 0.063(7) 0.026(5) 0.071(8) 0.020(5) 0.032(6) 0.018(5)
C90 0.082(8) 0.037(5) 0.041(6) 0.010(5) 0.019(6) 0.027(5)
C91 0.058(6) 0.037(5) 0.026(5) -0.006(4) 0.005(4) 0.013(5)
C93 0.050(7) 0.070(8) 0.032(6) 0.003(6) 0.011(5) 0.021(6)
C94 0.040(6) 0.060(6) 0.044(6) 0.008(5) 0.009(5) 0.017(5)
C95 0.042(6) 0.063(7) 0.041(6) 0.007(5) 0.009(5) 0.010(5)
C96 0.125(17) 0.087(13) 0.18(2) -0.056(14) -0.018(16) 0.011(12)
C98 0.34(5) 0.19(3) 0.034(9) 0.020(13) 0.022(17) 0.12(3)
C100 0.067(8) 0.054(7) 0.082(9) 0.010(7) 0.020(7) 0.031(6)
C101 0.32(4) 0.074(13) 0.18(3) -0.029(14) -0.15(3) 0.050(19)
C102 0.123(14) 0.057(9) 0.099(12) -0.032(8) -0.020(11) 0.034(9)
C104 0.070(7) 0.038(5) 0.045(6) 0.004(5) -0.006(5) 0.026(5)
C105 0.039(6) 0.057(6) 0.029(5) 0.011(4) 0.002(4) 0.027(5)
C106 0.153(18) 0.18(2) 0.081(13) -0.052(13) 0.049(12) -0.114(16)
C107 0.064(8) 0.025(6) 0.058(8) 0.005(5) 0.000(7) 0.011(5)
C108 0.033(5) 0.029(5) 0.047(6) 0.005(4) 0.011(5) 0.013(4)
C109 0.041(6) 0.028(5) 0.054(7) -0.001(5) 0.002(5) 0.018(4)
C110 0.031(6) 0.036(5) 0.057(7) 0.001(5) 0.003(5) 0.008(4)
C111 0.038(6) 0.021(4) 0.037(6) 0.004(4) 0.009(4) 0.019(4)
C112 0.045(6) 0.027(5) 0.029(5) 0.010(4) 0.017(4) 0.013(4)
C113 0.045(6) 0.019(5) 0.044(6) 0.015(4) 0.004(5) 0.004(4)
C114 0.066(8) 0.032(5) 0.050(7) 0.002(5) 0.015(6) 0.025(5)
C115 0.043(6) 0.030(5) 0.031(6) -0.001(4) 0.003(5) 0.015(5)
C116 0.050(7) 0.040(6) 0.040(6) 0.010(5) 0.006(5) 0.004(5)
C117 0.070(8) 0.026(5) 0.064(8) 0.004(5) 0.016(6) 0.027(5)
C118 0.091(10) 0.064(8) 0.050(8) 0.029(6) 0.029(7) 0.032(7)
C119 0.044(6) 0.040(6) 0.037(6) 0.000(5) 0.011(5) 0.012(5)
C120 0.068(8) 0.027(5) 0.041(6) -0.009(5) -0.011(6) 0.015(5)
C121 0.047(6) 0.029(5) 0.039(6) -0.001(4) -0.001(5) 0.017(5)
C122 0.047(7) 0.036(6) 0.051(7) 0.009(5) -0.004(5) 0.021(5)
C123 0.112(11) 0.035(6) 0.082(9) -0.011(6) -0.044(9) 0.037(7)
C124 0.057(7) 0.026(5) 0.040(6) -0.001(4) 0.018(5) 0.012(5)
C125 0.046(7) 0.035(6) 0.036(6) -0.010(5) -0.003(5) 0.012(5)
C126 0.074(9) 0.048(7) 0.060(9) 0.007(6) 0.013(7) 0.021(6)
C127 0.048(6) 0.033(5) 0.057(7) 0.007(5) 0.004(5) 0.021(5)
C128 0.044(6) 0.041(5) 0.038(6) 0.008(5) -0.002(5) 0.012(5)
C129 0.071(7) 0.046(6) 0.033(6) 0.007(5) 0.004(5) 0.035(5)
C130 0.054(7) 0.033(5) 0.046(6) 0.007(5) -0.001(5) 0.016(5)
C131 0.032(6) 0.033(5) 0.054(7) 0.012(5) 0.004(5) 0.009(4)
C132 0.053(7) 0.071(8) 0.023(5) -0.001(5) 0.005(5) 0.000(6)
C133 0.063(8) 0.074(8) 0.041(7) -0.014(6) 0.031(6) 0.017(7)
C134 0.046(7) 0.044(6) 0.070(8) 0.019(6) 0.002(6) 0.011(5)
C135 0.070(8) 0.055(7) 0.021(5) -0.005(5) 0.015(5) 0.023(6)
C136 0.056(7) 0.078(8) 0.044(7) -0.002(6) 0.021(6) 0.016(6)
C139 0.20(2) 0.072(11) 0.105(15) 0.017(10) 0.080(15) 0.015(12)
C140 0.080(8) 0.034(5) 0.050(7) 0.013(5) 0.022(6) 0.036(5)
C141 0.076(8) 0.032(6) 0.069(8) 0.004(6) -0.022(7) 0.023(6)
C142 0.109(13) 0.060(8) 0.085(11) 0.012(8) -0.031(10) 0.032(8)
C143 0.138(14) 0.032(6) 0.096(11) -0.010(7) -0.046(10) 0.025(7)
C144 0.133(16) 0.22(2) 0.047(9) -0.024(11) 0.028(9) -0.092(16)
C145 0.071(8) 0.065(7) 0.016(5) 0.002(5) 0.012(5) 0.014(6)
C146 0.070(9) 0.097(10) 0.040(7) 0.010(7) 0.004(6) 0.001(8)
C147 0.067(8) 0.070(7) 0.018(5) 0.014(5) 0.009(5) 0.007(6)
C148 0.104(10) 0.056(7) 0.047(7) 0.020(6) 0.032(7) 0.056(7)
C149 0.092(15) 0.110(15) 0.109(14) 0.041(12) 0.003(11) -0.040(13)
C150 0.068(8) 0.086(9) 0.048(7) 0.008(7) 0.027(6) 0.032(7)
C151 0.065(9) 0.105(11) 0.043(8) -0.009(7) 0.013(7) 0.003(8)
C152 0.077(8) 0.055(6) 0.026(6) 0.011(5) 0.033(6) 0.014(6)
C153 0.098(12) 0.110(13) 0.147(16) 0.077(12) 0.038(11) 0.042(10)
C154 0.060(10) 0.123(14) 0.18(2) 0.071(14) -0.033(11) -0.007(9)
C155 0.059(8) 0.062(7) 0.055(8) 0.022(6) 0.002(6) 0.027(6)
C156 0.23(4) 0.83(12) 0.14(3) -0.21(5) 0.11(3) -0.09(6)
C158 0.072(7) 0.037(5) 0.029(5) 0.003(4) 0.011(5) 0.014(5)
C159 0.068(8) 0.080(9) 0.065(9) 0.029(7) 0.030(7) 0.036(7)
C160 0.057(8) 0.074(8) 0.060(8) 0.011(7) 0.009(6) 0.021(6)
C161 0.062(9) 0.082(9) 0.077(10) -0.014(8) -0.025(8) 0.011(8)
C162 0.074(9) 0.106(11) 0.032(7) 0.001(7) 0.012(6) 0.044(9)
C163 0.099(10) 0.073(8) 0.040(7) -0.012(6) 0.007(7) 0.031(7)

loop_
_atom_type_symbol
_atom_type_description
_atom_type_scat_dispersion_real
_atom_type_scat_dispersion_imag
_atom_type_scat_source
C C 0.0033 0.0016 'International Tables Vol C Tables 4.2.6.8 and 6.1.1.4'
H H 0.0000 0.0000 'International Tables Vol C Tables 4.2.6.8 and 6.1.1.4'
N N 0.0061 0.0033 'International Tables Vol C Tables 4.2.6.8 and 6.1.1.4'
O O 0.0106 0.0060 'International Tables Vol C Tables 4.2.6.8 and 6.1.1.4'
Cl Cl 0.1484 0.1585 'International Tables Vol C Tables 4.2.6.8 and 6.1.1.4'
Cd Cd -0.8075 1.2024 'International Tables Vol C Tables 4.2.6.8 and 6.1.1.4'

loop_
_geom_angle_atom_site_label_1
_geom_angle_atom_site_label_2
_geom_angle_atom_site_label_3
_geom_angle
_geom_angle_site_symmetry_1
_geom_angle_site_symmetry_3
N4 Cd1 N2 92.9(4) . .
N4 Cd1 N1 90.9(4) . 1_465
N2 Cd1 N1 173.9(4) . 1_465
N4 Cd1 O7 92.2(4) . .
N2 Cd1 O7 85.4(4) . .
N1 Cd1 O7 89.8(4) 1_465 .
N4 Cd1 O13 86.0(4) . .
N2 Cd1 O13 95.1(3) . .
N1 Cd1 O13 89.9(3) 1_465 .
O7 Cd1 O13 178.2(4) . .
N4 Cd1 N3 175.1(5) . 1_654
N2 Cd1 N3 86.2(3) . 1_654
N1 Cd1 N3 90.4(4) 1_465 1_654
O7 Cd1 N3 92.6(4) . 1_654
O13 Cd1 N3 89.2(4) . 1_654
N7 Cd2 N8 87.4(3) . 1_456
N7 Cd2 N9 173.1(4) . 1_645
N8 Cd2 N9 91.6(3) 1_456 1_645
N7 Cd2 O16 89.7(3) . .
N8 Cd2 O16 87.7(3) 1_456 .
N9 Cd2 O16 83.5(3) 1_645 .
N7 Cd2 N5 90.5(3) . .
N8 Cd2 N5 177.3(3) 1_456 .
N9 Cd2 N5 90.6(3) 1_645 .
O16 Cd2 N5 94.0(3) . .
N7 Cd2 O2 86.0(3) . .
N8 Cd2 O2 92.3(3) 1_456 .
N9 Cd2 O2 100.8(3) 1_645 .
O16 Cd2 O2 175.6(3) . .
N5 Cd2 O2 85.8(3) . .
O8 Cl5 O3 113.6(6) . .
O8 Cl5 O2 114.1(7) . .
O3 Cl5 O2 111.6(5) . .
O8 Cl5 O1 106.5(8) . .
O3 Cl5 O1 107.7(6) . .
O2 Cl5 O1 102.3(6) . .
O20 Cl10 O18 115.2(11) . .
O20 Cl10 O19 99.2(12) . .
O18 Cl10 O19 109.0(9) . .
O20 Cl10 O21 117.6(12) . .
O18 Cl10 O21 104.8(7) . .
O19 Cl10 O21 110.9(9) . .
O24 Cl11 O17 129.7(13) . .
O24 Cl11 O23 113.0(12) . .
O17 Cl11 O23 114.3(9) . .
O24 Cl11 O22 94.8(10) . .
O17 Cl11 O22 88.5(10) . .
O23 Cl11 O22 105.5(8) . .
O31 Cl12 O34 130.4(19) . .
O31 Cl12 O32 103(2) . .
O34 Cl12 O32 76(2) . .
O31 Cl12 O33 125(2) . .
O34 Cl12 O33 101(2) . .
O32 Cl12 O33 105(2) . .
Cl5 O2 Cd2 129.7(5) . .
C79 O4 C102 117.9(11) . .
C60 O5 C98 120.5(12) . .
C149 O7 Cd1 123.1(11) . .
C151 O9 C73 120.7(15) . .
C34 O10 C5 117.4(9) . .
C113 O11 C126 118.0(9) . .
C41 O12 C17 117.5(11) . .
C137 C54 O14 116(5) . .
C119 O15 C120 119.8(8) . .
C30 N1 C100 117.7(10) . .
C30 N1 Cd1 126.0(8) . 1_645
C100 N1 Cd1 116.2(8) . 1_645
C27 N2 C33 116.7(9) . .
C27 N2 Cd1 119.1(8) . .
C33 N2 Cd1 124.1(7) . .
C21 N3 C22 118.7(12) . .
C21 N3 Cd1 124.8(9) . 1_456
C22 N3 Cd1 116.2(9) . 1_456
C12 N4 C15 112.8(10) . .
C12 N4 Cd1 130.1(7) . .
C15 N4 Cd1 117.1(8) . .
C95 N5 C105 119.0(9) . .
C95 N5 Cd2 119.9(7) . .
C105 N5 Cd2 120.9(6) . .
C63 N7 C50 115.0(9) . .
C63 N7 Cd2 123.9(7) . .
C50 N7 Cd2 120.4(7) . .
C158 N8 C91 115.0(9) . .
C158 N8 Cd2 125.8(7) . 1_654
C91 N8 Cd2 119.1(7) . 1_654
C129 N9 C127 116.2(9) . .
C129 N9 Cd2 120.1(7) . 1_465
C127 N9 Cd2 123.4(7) . 1_465
C149 N16 C153 126.0(16) . .
C149 N16 C154 120.4(17) . .
C153 N16 C154 113.2(15) . .
C134 C1 C20 120.0(13) . .
C81 C2 C8 118.2(12) . .
C81 C2 C84 123.3(10) . .
C8 C2 C84 118.3(11) . .
C69 C3 C40 128(2) . .
C134 C4 C18 120.0(11) . .
O10 C5 C25 104.9(12) . .
C77 C6 C14 120.2(9) . .
C77 C6 C36 118.5(9) . .
C14 C6 C36 121.2(10) . .
C11 C7 C35 116.4(13) . .
C23 C8 C37 120.6(10) . .
C23 C8 C2 121.5(12) . .
C37 C8 C2 117.9(11) . .
C44 C9 C32 125.6(11) . .
C35 C10 C14 118.2(11) . .
C7 C11 C39 123.5(13) . .
C13 C12 N4 125.5(10) . .
C12 C13 C45 122.8(10) . .
C10 C14 C6 122.5(9) . .
C10 C14 C39 120.2(10) . .
C6 C14 C39 117.2(10) . .
N4 C15 C78 125.1(10) . .
C36 C16 C38 125.7(10) . .
O12 C17 C43 105.1(15) . .
C42 C18 C4 118.6(11) . .
C42 C18 C32 118.8(11) . .
C4 C18 C32 122.6(11) . .
C34 C19 C39 119.3(10) . .
C34 C19 C23 122.1(11) . .
C39 C19 C23 118.6(10) . .
C1 C20 C42 121.2(12) . .
N3 C21 C75 120.5(13) . .
N3 C22 C29 120.6(14) . .
C8 C23 C79 117.8(11) . .
C8 C23 C19 123.7(11) . .
C79 C23 C19 118.2(12) . .
C32 C24 C41 122.9(12) . .
C100 C26 C86 119.8(11) . .
N2 C27 C31 125.3(10) . .
C33 C28 C38 119.8(10) . .
C40 C29 C22 119.3(14) . .
N1 C30 C87 123.4(11) . .
C27 C31 C38 116.7(10) . .
C24 C32 C9 121.8(10) . .
C24 C32 C18 118.8(11) . .
C9 C32 C18 119.2(10) . .
C28 C33 N2 123.2(10) . .
C19 C34 O10 117.0(10) . .
C19 C34 C77 120.8(10) . .
O10 C34 C77 122.0(9) . .
C10 C35 C7 124.0(13) . .
C10 C35 Cl1 118.8(11) . .
C7 C35 Cl1 117.0(11) . .
C16 C36 C6 125.5(10) . .
C57 C37 C8 121.7(10) . .
C28 C38 C31 118.1(10) . .
C28 C38 C16 119.6(10) . .
C31 C38 C16 122.2(10) . .
C11 C39 C14 117.4(11) . .
C11 C39 C19 121.5(11) . .
C14 C39 C19 120.8(10) . .
C75 C40 C29 120.4(12) . .
C75 C40 C3 122.9(15) . .
C29 C40 C3 116.7(15) . .
O12 C41 C135 116.1(10) . .
O12 C41 C24 123.6(10) . .
C135 C41 C24 120.0(11) . .
C18 C42 C20 118.8(11) . .
C18 C42 C135 120.3(10) . .
C20 C42 C135 120.9(10) . .
C9 C44 C45 124.6(11) . .
C13 C45 C78 115.8(10) . .
C13 C45 C44 123.0(10) . .
C78 C45 C44 120.5(9) . .
C56 C46 C86 122.0(13) . .
C145 C47 C146 120.8(12) . .
C145 C47 C76 120.1(11) . .
C146 C47 C76 119.0(13) . .
C133 C49 C62 121.9(11) . .
N7 C50 C89 124.6(9) . .
C60 C51 C147 119.7(11) . .
C91 C52 C93 121.6(10) . .
C66 C53 C67 124.4(11) . .
C65 O14 C54 118.7(13) . .
C65 C55 C132 119.1(11) . .
C65 C55 C145 121.0(11) . .
C132 C55 C145 119.9(10) . .
C46 C56 C81 121.9(14) . .
C37 C57 C83 119.6(11) . .
C62 C58 C64 119.5(11) . .
C67 C59 C105 124.5(9) . .
C145 C60 O5 117.3(11) . .
C145 C60 C51 121.1(11) . .
O5 C60 C51 121.0(11) . .
C64 C61 C68 121.1(12) . .
C64 C61 C66 122.2(13) . .
C68 C61 C66 116.8(12) . .
C58 C62 C49 120.9(12) . .
C58 C62 Cl4 122.0(10) . .
C49 C62 Cl4 117.1(10) . .
N7 C63 C88 124.9(9) . .
C61 C64 C58 121.2(11) . .
C61 C64 C132 119.7(12) . .
C58 C64 C132 119.1(11) . .
O14 C65 C68 121.7(14) . .
O14 C65 C55 113.8(12) . .
C68 C65 C55 124.2(13) . .
C53 C66 C61 129.8(12) . .
C59 C67 C94 114.7(10) . .
C59 C67 C53 125.1(11) . .
C94 C67 C53 120.0(10) . .
C65 C68 C61 117.5(13) . .
C3 C69 C71 126.3(19) . .
C71 C70 C151 119.9(15) . .
C70 C71 C150 123.0(13) . .
C70 C71 C69 117.3(14) . .
C150 C71 C69 119.5(16) . .
C151 C72 C155 117.5(12) . .
C151 C72 C135 120.4(13) . .
C155 C72 C135 122.0(11) . .
O9 C73 C156 108(2) . .
C124 C74 C123 122.1(10) . .
C124 C74 C122 118.7(10) . .
C123 C74 C122 119.3(10) . .
C40 C75 C21 120.6(13) . .
C106 C76 C47 121.9(15) . .
C6 C77 C34 121.2(9) . .
C15 C78 C45 117.9(9) . .
O4 C79 C80 123.8(12) . .
O4 C79 C23 114.6(10) . .
C80 C79 C23 121.5(13) . .
C79 C80 C81 118.1(13) . .
C80 C81 C2 122.9(11) . .
C80 C81 C56 118.4(12) . .
C2 C81 C56 118.7(13) . .
C144 C82 C146 121.0(13) . .
C84 C83 C57 121.7(11) . .
C84 C83 Cl3 119.7(9) . .
C57 C83 Cl3 118.6(10) . .
C83 C84 C2 120.7(10) . .
C87 C86 C26 116.7(10) . .
C87 C86 C46 120.2(11) . .
C26 C86 C46 123.0(10) . .
C86 C87 C30 119.6(11) . .
C125 C88 C63 118.4(8) . .
C50 C89 C125 119.7(9) . .
C158 C90 C93 122.4(10) . .
C52 C91 N8 123.8(9) . .
C52 C93 C90 111.5(9) . .
C52 C93 C152 123.9(11) . .
C90 C93 C152 124.5(11) . .
C67 C94 C95 120.0(10) . .
N5 C95 C94 122.6(10) . .
C96 C98 O5 105(3) . .
N1 C100 C26 122.6(12) . .
O4 C102 C101 103.8(13) . .
C129 C104 C131 119.5(10) . .
N5 C105 C59 118.7(9) . .
C76 C106 C144 115.5(15) . .
C108 C107 C125 128.0(11) . .
C107 C108 C109 125.4(10) . .
C114 C109 C110 117.5(9) . .
C114 C109 C108 120.1(9) . .
C110 C109 C108 122.4(9) . .
C111 C110 C116 120.3(10) . .
C111 C110 C109 119.2(10) . .
C116 C110 C109 120.3(9) . .
C110 C111 C112 121.3(9) . .
C110 C111 C117 117.0(10) . .
C112 C111 C117 121.7(9) . .
C111 C112 C113 117.1(8) . .
C111 C112 C115 120.8(8) . .
C113 C112 C115 122.0(8) . .
C114 C113 O11 124.9(10) . .
C114 C113 C112 122.1(10) . .
O11 C113 C112 113.0(8) . .
C113 C114 C109 122.8(10) . .
C122 C115 C119 121.7(10) . .
C122 C115 C112 120.4(10) . .
C119 C115 C112 117.9(9) . .
C118 C116 C110 119.0(11) . .
C148 C117 C111 120.2(10) . .
C148 C118 C116 120.9(12) . .
C148 C118 Cl7 119.5(10) . .
C116 C118 Cl7 119.5(10) . .
O15 C119 C115 119.8(9) . .
O15 C119 C121 120.3(10) . .
C115 C119 C121 119.9(9) . .
O15 C120 C163 111.1(10) . .
C124 C121 C119 120.7(10) . .
C115 C122 C141 123.7(10) . .
C115 C122 C74 120.1(10) . .
C141 C122 C74 116.2(10) . .
C143 C123 C74 120.6(11) . .
C121 C124 C74 118.9(9) . .
C121 C124 C140 118.6(11) . .
C74 C124 C140 122.4(10) . .
C88 C125 C89 117.2(9) . .
C88 C125 C107 123.5(11) . .
C89 C125 C107 119.2(10) . .
C139 C126 O11 109.8(12) . .
N9 C127 C128 124.2(10) . .
C131 C128 C127 119.9(10) . .
N9 C129 C104 123.9(10) . .
C140 C130 C131 127.6(11) . .
C128 C131 C104 116.2(9) . .
C128 C131 C130 124.8(10) . .
C104 C131 C130 118.9(10) . .
C133 C132 C55 123.0(11) . .
C133 C132 C64 118.9(12) . .
C55 C132 C64 117.9(11) . .
C49 C133 C132 119.5(10) . .
C1 C134 C4 121.4(12) . .
C1 C134 Cl6 120.3(10) . .
C4 C134 Cl6 118.1(10) . .
C41 C135 C72 120.1(11) . .
C41 C135 C42 118.9(10) . .
C72 C135 C42 120.9(10) . .
C152 C136 C147 126.4(11) . .
C130 C140 C124 127.9(11) . .
C142 C141 C122 123.4(11) . .
C141 C142 C143 119.6(14) . .
C123 C143 C142 120.8(12) . .
C123 C143 Cl9 121.7(10) . .
C142 C143 Cl9 117.3(11) . .
C82 C144 C106 122.8(14) . .
C82 C144 Cl2 119.2(11) . .
C106 C144 Cl2 118.0(12) . .
C60 C145 C47 121.0(11) . .
C60 C145 C55 121.1(11) . .
C47 C145 C55 117.8(10) . .
C82 C146 C147 122.9(12) . .
C82 C146 C47 119.1(13) . .
C147 C146 C47 117.9(12) . .
C146 C147 C51 119.4(11) . .
C146 C147 C136 121.0(11) . .
C51 C147 C136 119.6(11) . .
C118 C148 C117 122.0(11) . .
O7 C149 N16 122.9(19) . .
C155 C150 C71 116.5(13) . .
C155 C150 C159 117.8(12) . .
C71 C150 C159 125.7(12) . .
O9 C151 C72 116.9(12) . .
O9 C151 C70 122.5(14) . .
C72 C151 C70 120.5(14) . .
C136 C152 C93 125.7(12) . .
C162 C155 C150 118.4(13) . .
C162 C155 C72 119.5(12) . .
C150 C155 C72 122.1(12) . .
C90 C158 N8 125.6(10) . .
C160 C159 C150 121.6(12) . .
C159 C160 C161 120.4(13) . .
C159 C160 Cl8 119.6(11) . .
C161 C160 Cl8 120.0(11) . .
C160 C161 C162 122.7(13) . .
C161 C162 C155 118.8(13) . .
N6 C171 C172 171.0(15) . .
C169 C170 N11 152(5) . .
N12 C166 C167 130(3) . .
N13 C167 C166 150(4) . .
C166 N12 C168 132(3) . .
C165 C168 N12 104(3) . .
C174 N14 C175 101(3) . .
C174 N14 C173 115(3) . .
C175 N14 C173 143(2) . .
O35 C175 N14 100(3) . .
C177 C176 N15 163(8) . .

loop_
_geom_bond_atom_site_label_1
_geom_bond_atom_site_label_2
_geom_bond_distance
_geom_bond_site_symmetry_2
Cd1 N4 2.280(11) .
Cd1 N2 2.324(9) .
Cd1 N1 2.333(10) 1_465
Cd1 O7 2.343(11) .
Cd1 O13 2.344(9) .
Cd1 N3 2.350(11) 1_654
Cd2 N7 2.307(10) .
Cd2 N8 2.322(10) 1_456
Cd2 N9 2.330(9) 1_645
Cd2 O16 2.346(8) .
Cd2 N5 2.351(9) .
Cd2 O2 2.402(9) .
Cl1 C35 1.765(15) .
Cl2 C144 1.744(16) .
Cl3 C83 1.764(13) .
Cl4 C62 1.749(13) .
Cl5 O8 1.360(9) .
Cl5 O3 1.385(9) .
Cl5 O2 1.406(10) .
Cl5 O1 1.482(10) .
Cl6 C134 1.748(12) .
Cl7 C118 1.733(13) .
Cl8 C160 1.717(14) .
Cl9 C143 1.733(13) .
Cl10 O20 1.30(2) .
Cl10 O18 1.432(10) .
Cl10 O19 1.435(18) .
Cl10 O21 1.485(15) .
Cl11 O24 1.41(2) .
Cl11 O17 1.407(18) .
Cl11 O23 1.444(11) .
Cl11 O22 1.460(17) .
Cl12 O31 1.34(2) .
Cl12 O34 1.43(4) .
Cl12 O32 1.66(6) .
Cl12 O33 1.66(5) .
O4 C79 1.374(15) .
O4 C102 1.427(16) .
O5 C60 1.309(14) .
O5 C98 1.42(4) .
O7 C149 1.29(2) .
O9 C151 1.329(17) .
O9 C73 1.38(2) .
O10 C34 1.337(13) .
O10 C5 1.415(17) .
O11 C113 1.335(13) .
O11 C126 1.475(15) .
O12 C41 1.343(14) .
O12 C17 1.423(16) .
C54 C137 1.28(8) .
C54 O14 1.50(4) .
O15 C119 1.384(12) .
O15 C120 1.418(13) .
N1 C30 1.296(15) .
N1 C100 1.364(15) .
N1 Cd1 2.333(10) 1_645
N2 C27 1.295(14) .
N2 C33 1.376(15) .
N3 C21 1.297(18) .
N3 C22 1.376(17) .
N3 Cd1 2.350(11) 1_456
N4 C12 1.354(14) .
N4 C15 1.377(14) .
N5 C95 1.306(14) .
N5 C105 1.345(13) .
N7 C63 1.330(13) .
N7 C50 1.340(13) .
N8 C158 1.319(13) .
N8 C91 1.371(13) .
N8 Cd2 2.322(10) 1_654
N9 C129 1.319(13) .
N9 C127 1.329(14) .
N9 Cd2 2.330(9) 1_465
N16 C149 1.27(2) .
N16 C153 1.390(19) .
N16 C154 1.426(19) .
C1 C134 1.323(18) .
C1 C20 1.361(18) .
C2 C81 1.397(17) .
C2 C8 1.417(14) .
C2 C84 1.437(18) .
C3 C69 1.23(2) .
C3 C40 1.51(2) .
C4 C134 1.360(16) .
C4 C18 1.398(17) .
C5 C25 1.544(19) .
C6 C77 1.389(15) .
C6 C14 1.425(14) .
C6 C36 1.481(13) .
C7 C11 1.317(19) .
C7 C35 1.469(19) .
C8 C23 1.378(17) .
C8 C37 1.394(16) .
C9 C44 1.354(16) .
C9 C32 1.470(16) .
C10 C35 1.330(17) .
C10 C14 1.400(15) .
C11 C39 1.414(17) .
C12 C13 1.326(15) .
C13 C45 1.349(14) .
C14 C39 1.442(15) .
C15 C78 1.378(15) .
C16 C36 1.315(14) .
C16 C38 1.459(15) .
C17 C43 1.53(3) .
C18 C42 1.378(16) .
C18 C32 1.469(15) .
C19 C34 1.325(15) .
C19 C39 1.462(18) .
C19 C23 1.483(16) .
C20 C42 1.381(16) .
C21 C75 1.396(18) .
C22 C29 1.376(17) .
C23 C79 1.450(17) .
C24 C32 1.348(17) .
C24 C41 1.411(17) .
C26 C100 1.364(16) .
C26 C86 1.404(16) .
C27 C31 1.393(14) .
C28 C33 1.322(14) .
C28 C38 1.404(15) .
C29 C40 1.32(2) .
C30 C87 1.400(15) .
C31 C38 1.393(16) .
C34 C77 1.443(14) .
C37 C57 1.353(16) .
C40 C75 1.32(2) .
C41 C135 1.365(16) .
C42 C135 1.467(16) .
C44 C45 1.471(16) .
C45 C78 1.433(15) .
C46 C56 1.340(18) .
C46 C86 1.481(16) .
C47 C145 1.407(18) .
C47 C146 1.440(17) .
C47 C76 1.42(2) .
C49 C133 1.323(17) .
C49 C62 1.427(16) .
C50 C89 1.373(13) .
C51 C60 1.421(16) .
C51 C147 1.437(16) .
C52 C91 1.333(13) .
C52 C93 1.429(15) .
C53 C66 1.332(15) .
C53 C67 1.418(14) .
O14 C65 1.377(16) .
C55 C65 1.389(19) .
C55 C132 1.429(17) .
C55 C145 1.527(15) .
C56 C81 1.506(17) .
C57 C83 1.399(15) .
C58 C62 1.356(17) .
C58 C64 1.373(17) .
C59 C67 1.329(15) .
C59 C105 1.404(13) .
C60 C145 1.307(16) .
C61 C64 1.372(18) .
C61 C68 1.46(2) .
C61 C66 1.482(17) .
C63 C88 1.404(13) .
C64 C132 1.479(15) .
C65 C68 1.371(18) .
C67 C94 1.395(15) .
C69 C71 1.536(18) .
C70 C71 1.33(2) .
C70 C151 1.441(19) .
C71 C150 1.44(2) .
C72 C151 1.405(17) .
C72 C155 1.425(19) .
C72 C135 1.470(17) .
C73 C156 1.61(6) .
C74 C124 1.415(16) .
C74 C123 1.438(16) .
C74 C122 1.458(15) .
C76 C106 1.39(2) .
C79 C80 1.390(17) .
C80 C81 1.382(19) .
C82 C144 1.35(2) .
C82 C146 1.385(19) .
C83 C84 1.301(17) .
C86 C87 1.378(16) .
C88 C125 1.380(14) .
C89 C125 1.388(15) .
C90 C158 1.304(14) .
C90 C93 1.440(16) .
C93 C152 1.463(16) .
C94 C95 1.401(14) .
C96 C98 1.28(3) .
C101 C102 1.48(3) .
C104 C129 1.381(13) .
C104 C131 1.406(15) .
C106 C144 1.47(2) .
C107 C108 1.287(15) .
C107 C125 1.458(16) .
C108 C109 1.469(12) .
C109 C114 1.387(15) .
C109 C110 1.448(14) .
C110 C111 1.396(13) .
C110 C116 1.425(15) .
C111 C112 1.412(14) .
C111 C117 1.439(15) .
C112 C113 1.417(14) .
C112 C115 1.539(14) .
C113 C114 1.331(14) .
C115 C122 1.321(15) .
C115 C119 1.388(15) .
C116 C118 1.376(17) .
C117 C148 1.357(17) .
C118 C148 1.346(17) .
C119 C121 1.403(14) .
C120 C163 1.501(17) .
C121 C124 1.382(14) .
C122 C141 1.407(16) .
C123 C143 1.307(18) .
C124 C140 1.468(14) .
C126 C139 1.41(2) .
C127 C128 1.382(13) .
C128 C131 1.364(14) .
C130 C140 1.287(15) .
C130 C131 1.451(14) .
C132 C133 1.391(18) .
C136 C152 1.309(16) .
C136 C147 1.436(15) .
C141 C142 1.320(19) .
C142 C143 1.461(18) .
C146 C147 1.387(17) .
C150 C155 1.415(17) .
C150 C159 1.448(19) .
C155 C162 1.414(18) .
C159 C160 1.312(18) .
C160 C161 1.354(19) .
C161 C162 1.39(2) .
N6 C171 1.157(15) .
C171 C172 1.54(2) .
C165 C168 1.54(5) .
N13 C167 0.97(4) .
N11 C170 1.32(6) .
O106 O107 1.36(6) .
C170 C169 1.33(6) .
C166 N12 1.20(3) .
C166 C167 1.39(4) .
N12 C168 1.65(5) .
O105 O109 1.73(6) .
O35 C175 1.22(3) .
C173 N14 1.78(4) .
N14 C174 1.30(4) .
N14 C175 1.61(4) .
N15 C176 1.90(7) .
C176 C177 1.21(13) .
